data_7132943
loop_
_publ_author_name
'Wang, Xinxin'
'Wang, Jie'
'Ji, Meishan'
'Wu, Xinxin'
'Zhu, Chen'

_publ_section_title
;
 <i>Z</i>-selective radical difunctionalization of aromatic alkynes:
 synthesis of multi-substituted triarylethenes.
;
_journal_issue 37
_journal_name_full 'Chemical communications (Cambridge, England)'
_journal_page_first 4894
_journal_page_last 4897
_journal_paper_doi 10.1039/d4cc01315h
_journal_volume 60
_journal_year 2024
_chemical_formula_moiety 'C23 H16 F N O S'
_chemical_formula_sum 'C23 H16 F N O S'
_chemical_formula_weight 373.43
_space_group_crystal_system monoclinic
_space_group_IT_number 15
_space_group_name_Hall '-C 2yc'
_space_group_name_H-M_alt 'C 1 2/c 1'
_atom_sites_solution_hydrogens geom
_atom_sites_solution_primary direct
_audit_creation_date 2022-01-07
_audit_creation_method
;
Olex2 1.2
(compiled 2018.05.29 svn.r3508 for OlexSys, GUI svn.r5506)
;
_audit_update_record
;
2022-08-19 deposited with the CCDC.	2024-04-08 downloaded from the CCDC.
;
_cell_angle_alpha 90
_cell_angle_beta 98.0108(16)
_cell_angle_gamma 90
_cell_formula_units_Z 8
_cell_length_a 12.5347(7)
_cell_length_b 15.7748(8)
_cell_length_c 19.3093(10)
_cell_measurement_reflns_used 9411
_cell_measurement_temperature 296(2)
_cell_measurement_theta_max 27.23
_cell_measurement_theta_min 2.24
_cell_volume 3780.8(3)
_computing_molecular_graphics 'Olex2 (Dolomanov et al., 2009)'
_computing_publication_material 'Olex2 (Dolomanov et al., 2009)'
_computing_structure_refinement 'ShelXL (Sheldrick, 2015)'
_computing_structure_solution 'ShelXS (Sheldrick, 2008)'
_diffrn_ambient_temperature 296.15
_diffrn_measured_fraction_theta_full 0.997
_diffrn_measured_fraction_theta_max 0.996
_diffrn_measurement_device_type 'Bruker APEX-II CCD'
_diffrn_measurement_method '\f and \w scans'
_diffrn_radiation_type MoK\a
_diffrn_radiation_wavelength 0.71073
_diffrn_reflns_av_R_equivalents 0.0475
_diffrn_reflns_av_unetI/netI 0.0269
_diffrn_reflns_Laue_measured_fraction_full 0.997
_diffrn_reflns_Laue_measured_fraction_max 0.996
_diffrn_reflns_limit_h_max 16
_diffrn_reflns_limit_h_min -16
_diffrn_reflns_limit_k_max 20
_diffrn_reflns_limit_k_min -20
_diffrn_reflns_limit_l_max 24
_diffrn_reflns_limit_l_min -25
_diffrn_reflns_number 52411
_diffrn_reflns_point_group_measured_fraction_full 0.997
_diffrn_reflns_point_group_measured_fraction_max 0.996
_diffrn_reflns_theta_full 25.242
_diffrn_reflns_theta_max 27.547
_diffrn_reflns_theta_min 2.237
_diffrn_standards_number 0
_exptl_absorpt_coefficient_mu 0.193
_exptl_absorpt_correction_T_max 0.7456
_exptl_absorpt_correction_T_min 0.6750
_exptl_absorpt_correction_type multi-scan
_exptl_absorpt_process_details
'SADABS-2014/5 (Bruker,2014/5) was used for absorption correction. wR2(int) was 0.1289 before and 0.0598 after correction. The Ratio of minimum to maximum transmission is 0.9053. The \l/2 correction factor is Not present.'
_exptl_crystal_colour colourless
_exptl_crystal_colour_primary colourless
_exptl_crystal_density_diffrn 1.312
_exptl_crystal_description block
_exptl_crystal_F_000 1552
_exptl_crystal_size_max 0.4
_exptl_crystal_size_mid 0.3
_exptl_crystal_size_min 0.2
_refine_diff_density_max 0.876
_refine_diff_density_min -0.421
_refine_diff_density_rms 0.083
_refine_ls_extinction_method none
_refine_ls_goodness_of_fit_ref 1.050
_refine_ls_hydrogen_treatment constr
_refine_ls_matrix_type full
_refine_ls_number_parameters 245
_refine_ls_number_reflns 4346
_refine_ls_number_restraints 0
_refine_ls_restrained_S_all 1.050
_refine_ls_R_factor_all 0.0927
_refine_ls_R_factor_gt 0.0674
_refine_ls_shift/su_max 0.001
_refine_ls_shift/su_mean 0.000
_refine_ls_structure_factor_coef Fsqd
_refine_ls_weighting_details 'w=1/[\s^2^(Fo^2^)+(0.1226P)^2^+4.7031P] where P=(Fo^2^+2Fc^2^)/3'
_refine_ls_weighting_scheme calc
_refine_ls_wR_factor_gt 0.1992
_refine_ls_wR_factor_ref 0.2219
_reflns_Friedel_coverage 0.000
_reflns_number_gt 3222
_reflns_number_total 4346
_reflns_threshold_expression 'I > 2\s(I)'
_cod_data_source_file d4cc01315h2.cif
_cod_data_source_block a
_cod_depositor_comments 'Adding full bibliography for 7132942--7132943.cif.'
_cod_database_code 7132943
_shelx_shelxl_version_number 2018/3
_shelx_space_group_comment
;
The symmetry employed for this shelxl refinement is uniquely defined
by the following loop, which should always be used as a source of
symmetry information in preference to the above space-group names.
They are only intended as comments.
;
_shelx_estimated_absorpt_t_max 0.963
_shelx_estimated_absorpt_t_min 0.927
_olex2_refinement_description
;
1. Fixed Uiso
 At 1.2 times of:
  All C(H) groups
 At 1.5 times of:
  All C(H,H,H) groups
2.a Aromatic/amide H refined with riding coordinates:
 C9(H9), C16(H16), C1(H1), C15(H15), C4(H4), C13(H13), C19(H19), C22(H22),
 C12(H12), C2(H2), C3(H3), C20(H20), C21(H21)
2.b Idealised Me refined as rotating group:
 C8(H8A,H8B,H8C)
;
_olex2_submission_special_instructions 'No special instructions were received'

loop_
_space_group_symop_operation_xyz
'x, y, z'
'-x, y, -z+1/2'
'x+1/2, y+1/2, z'
'-x+1/2, y+1/2, -z+1/2'
'-x, -y, -z'
'x, -y, z-1/2'
'-x+1/2, -y+1/2, -z'
'x+1/2, -y+1/2, z-1/2'

loop_
_atom_site_label
_atom_site_type_symbol
_atom_site_fract_x
_atom_site_fract_y
_atom_site_fract_z
_atom_site_U_iso_or_equiv
_atom_site_adp_type
_atom_site_occupancy
_atom_site_site_symmetry_order
_atom_site_calc_flag
_atom_site_refinement_flags_posn
_atom_site_refinement_flags_adp
_atom_site_refinement_flags_occupancy
_atom_site_disorder_assembly
_atom_site_disorder_group
S1 S 0.36013(6) 0.56856(5) 0.64976(4) 0.0567(3) Uani 1 1 d . . . . .
N1 N 0.26679(18) 0.49489(14) 0.53755(11) 0.0455(5) Uani 1 1 d . . . . .
C11 C 0.0989(2) 0.62874(15) 0.51173(12) 0.0395(5) Uani 1 1 d . . . . .
C23 C 0.3692(2) 0.45943(17) 0.55292(14) 0.0455(6) Uani 1 1 d . . . . .
C17 C 0.2510(2) 0.55079(16) 0.58424(13) 0.0413(6) Uani 1 1 d . . . . .
C5 C 0.1392(2) 0.59285(18) 0.71158(14) 0.0471(6) Uani 1 1 d . . . . .
C10 C 0.1514(2) 0.60040(16) 0.58177(13) 0.0427(6) Uani 1 1 d . . . . .
C9 C 0.1101(2) 0.62417(17) 0.63916(13) 0.0465(6) Uani 1 1 d . . . . .
H9 H 0.056556 0.665367 0.632681 0.056 Uiso 1 1 calc R . . . .
C18 C 0.4322(2) 0.49150(18) 0.61191(15) 0.0490(6) Uani 1 1 d . . . . .
C16 C 0.1557(2) 0.66656(16) 0.46337(14) 0.0469(6) Uani 1 1 d . . . . .
H16 H 0.230313 0.670707 0.472938 0.056 Uiso 1 1 calc R . . . .
C6 C 0.1629(2) 0.64703(19) 0.76862(14) 0.0488(6) Uani 1 1 d . . . . .
C1 C 0.1793(3) 0.6131(2) 0.83580(15) 0.0606(8) Uani 1 1 d . . . . .
H1 H 0.192010 0.649544 0.873934 0.073 Uiso 1 1 calc R . . . .
C15 C 0.1030(3) 0.69821(18) 0.40106(15) 0.0578(8) Uani 1 1 d . . . . .
H15 H 0.141047 0.724219 0.368880 0.069 Uiso 1 1 calc R . . . .
F1 F -0.0569(2) 0.7204(2) 0.32646(11) 0.1124(9) Uani 1 1 d . . . . .
C4 C 0.1353(3) 0.5069(2) 0.72354(17) 0.0618(8) Uani 1 1 d . . . . .
H4 H 0.119235 0.470426 0.685660 0.074 Uiso 1 1 calc R . . . .
C7 C 0.1743(2) 0.7405(2) 0.75804(16) 0.0577(7) Uani 1 1 d . . . . .
O1 O 0.2036(3) 0.76652(16) 0.70458(14) 0.0880(8) Uani 1 1 d . . . . .
C13 C -0.0646(3) 0.6520(2) 0.43286(18) 0.0686(9) Uani 1 1 d . . . . .
H13 H -0.138896 0.646852 0.421780 0.082 Uiso 1 1 calc R . . . .
C19 C 0.5361(2) 0.4613(2) 0.63421(17) 0.0591(8) Uani 1 1 d . . . . .
H19 H 0.577482 0.483084 0.673930 0.071 Uiso 1 1 calc R . . . .
C22 C 0.4102(3) 0.39675(19) 0.51463(17) 0.0592(8) Uani 1 1 d . . . . .
H22 H 0.369258 0.375002 0.474700 0.071 Uiso 1 1 calc R . . . .
C12 C -0.0114(2) 0.6207(2) 0.49551(15) 0.0528(7) Uani 1 1 d . . . . .
H12 H -0.050521 0.594082 0.526841 0.063 Uiso 1 1 calc R . . . .
C14 C -0.0052(3) 0.6904(2) 0.38815(16) 0.0673(9) Uani 1 1 d . . . . .
C2 C 0.1771(3) 0.5278(3) 0.84709(18) 0.0766(11) Uani 1 1 d . . . . .
H2 H 0.190638 0.506249 0.892289 0.092 Uiso 1 1 calc R . . . .
C3 C 0.1543(3) 0.4733(2) 0.7901(2) 0.0758(10) Uani 1 1 d . . . . .
H3 H 0.152065 0.414996 0.796870 0.091 Uiso 1 1 calc R . . . .
C20 C 0.5746(3) 0.3991(2) 0.59602(19) 0.0678(9) Uani 1 1 d . . . . .
H20 H 0.643447 0.377895 0.610059 0.081 Uiso 1 1 calc R . . . .
C21 C 0.5137(3) 0.3663(2) 0.5365(2) 0.0714(10) Uani 1 1 d . . . . .
H21 H 0.542199 0.323833 0.511051 0.086 Uiso 1 1 calc R . . . .
C8 C 0.1518(4) 0.8008(3) 0.8129(2) 0.0957(14) Uani 1 1 d . . . . .
H8A H 0.075564 0.802976 0.814332 0.143 Uiso 1 1 calc GR . . . .
H8B H 0.177088 0.856161 0.802435 0.143 Uiso 1 1 calc GR . . . .
H8C H 0.188031 0.782452 0.857424 0.143 Uiso 1 1 calc GR . . . .

loop_
_atom_site_aniso_label
_atom_site_aniso_U_11
_atom_site_aniso_U_22
_atom_site_aniso_U_33
_atom_site_aniso_U_23
_atom_site_aniso_U_13
_atom_site_aniso_U_12
S1 0.0485(4) 0.0661(5) 0.0540(5) -0.0145(3) 0.0016(3) 0.0071(3)
N1 0.0444(12) 0.0505(12) 0.0425(11) -0.0031(9) 0.0088(9) 0.0064(9)
C11 0.0443(13) 0.0383(12) 0.0361(12) -0.0040(9) 0.0062(10) 0.0059(10)
C23 0.0487(14) 0.0438(13) 0.0464(14) 0.0064(11) 0.0149(11) 0.0066(11)
C17 0.0416(13) 0.0426(13) 0.0405(13) 0.0001(10) 0.0079(10) 0.0020(10)
C5 0.0444(14) 0.0551(15) 0.0444(14) 0.0035(11) 0.0151(11) 0.0087(11)
C10 0.0447(13) 0.0427(13) 0.0407(13) -0.0005(10) 0.0058(10) 0.0040(11)
C9 0.0497(15) 0.0497(14) 0.0406(13) 0.0004(11) 0.0083(11) 0.0110(11)
C18 0.0430(14) 0.0537(15) 0.0514(15) 0.0107(12) 0.0107(11) 0.0026(11)
C16 0.0484(14) 0.0444(14) 0.0501(15) -0.0078(11) 0.0147(11) 0.0031(11)
C6 0.0406(13) 0.0662(17) 0.0411(13) 0.0003(12) 0.0108(10) 0.0090(12)
C1 0.0597(18) 0.084(2) 0.0385(14) 0.0010(14) 0.0102(13) 0.0137(16)
C15 0.085(2) 0.0516(16) 0.0414(14) -0.0003(12) 0.0230(14) 0.0002(15)
F1 0.127(2) 0.143(2) 0.0579(12) 0.0345(14) -0.0223(13) 0.0091(18)
C4 0.071(2) 0.0576(17) 0.0584(18) 0.0006(14) 0.0152(15) 0.0039(15)
C7 0.0542(17) 0.0651(18) 0.0528(17) -0.0054(14) 0.0036(13) 0.0057(14)
O1 0.132(3) 0.0629(15) 0.0716(16) 0.0048(12) 0.0230(16) -0.0035(15)
C13 0.0497(17) 0.090(2) 0.0613(19) 0.0027(17) -0.0099(14) 0.0008(16)
C19 0.0443(15) 0.076(2) 0.0579(17) 0.0120(15) 0.0090(13) 0.0112(14)
C22 0.0640(19) 0.0518(16) 0.0630(18) -0.0072(14) 0.0133(14) 0.0118(14)
C12 0.0471(15) 0.0639(17) 0.0474(15) 0.0054(13) 0.0068(12) -0.0006(13)
C14 0.084(2) 0.073(2) 0.0398(15) 0.0082(14) -0.0113(15) 0.0070(18)
C2 0.082(2) 0.102(3) 0.0491(18) 0.0266(19) 0.0210(16) 0.020(2)
C3 0.093(3) 0.068(2) 0.072(2) 0.0270(18) 0.0308(19) 0.0100(19)
C20 0.0534(17) 0.077(2) 0.075(2) 0.0196(18) 0.0163(16) 0.0226(16)
C21 0.068(2) 0.0641(19) 0.088(2) 0.0081(18) 0.0322(19) 0.0256(16)
C8 0.105(3) 0.084(3) 0.100(3) -0.042(2) 0.024(3) -0.005(2)

loop_
_atom_type_symbol
_atom_type_description
_atom_type_scat_dispersion_real
_atom_type_scat_dispersion_imag
_atom_type_scat_source
C C 0.0033 0.0016 'International Tables Vol C Tables 4.2.6.8 and 6.1.1.4'
H H 0.0000 0.0000 'International Tables Vol C Tables 4.2.6.8 and 6.1.1.4'
F F 0.0171 0.0103 'International Tables Vol C Tables 4.2.6.8 and 6.1.1.4'
N N 0.0061 0.0033 'International Tables Vol C Tables 4.2.6.8 and 6.1.1.4'
O O 0.0106 0.0060 'International Tables Vol C Tables 4.2.6.8 and 6.1.1.4'
S S 0.1246 0.1234 'International Tables Vol C Tables 4.2.6.8 and 6.1.1.4'

loop_
_geom_angle_atom_site_label_1
_geom_angle_atom_site_label_2
_geom_angle_atom_site_label_3
_geom_angle
_geom_angle_site_symmetry_1
_geom_angle_site_symmetry_3
_geom_angle_publ_flag
C18 S1 C17 89.06(13) . . ?
C17 N1 C23 110.5(2) . . ?
C16 C11 C10 122.6(2) . . ?
C12 C11 C10 118.7(2) . . ?
C12 C11 C16 118.6(2) . . ?
C18 C23 N1 115.5(2) . . ?
C22 C23 N1 125.1(3) . . ?
C22 C23 C18 119.4(3) . . ?
N1 C17 S1 115.57(19) . . ?
N1 C17 C10 123.5(2) . . ?
C10 C17 S1 120.86(19) . . ?
C6 C5 C9 122.6(3) . . ?
C4 C5 C9 118.5(3) . . ?
C4 C5 C6 118.7(3) . . ?
C17 C10 C11 117.1(2) . . ?
C9 C10 C11 119.6(2) . . ?
C9 C10 C17 123.2(2) . . ?
C10 C9 C5 127.9(2) . . ?
C23 C18 S1 109.3(2) . . ?
C23 C18 C19 121.8(3) . . ?
C19 C18 S1 128.8(3) . . ?
C15 C16 C11 120.9(3) . . ?
C5 C6 C7 120.6(2) . . ?
C1 C6 C5 119.3(3) . . ?
C1 C6 C7 120.1(3) . . ?
C2 C1 C6 121.6(3) . . ?
C14 C15 C16 118.3(3) . . ?
C5 C4 C3 121.9(3) . . ?
O1 C7 C6 119.7(3) . . ?
O1 C7 C8 120.0(3) . . ?
C8 C7 C6 120.3(3) . . ?
C14 C13 C12 118.3(3) . . ?
C20 C19 C18 117.8(3) . . ?
C23 C22 C21 119.2(3) . . ?
C11 C12 C13 120.6(3) . . ?
C15 C14 F1 118.3(3) . . ?
C15 C14 C13 123.3(3) . . ?
C13 C14 F1 118.4(3) . . ?
C1 C2 C3 119.2(3) . . ?
C4 C3 C2 119.2(3) . . ?
C19 C20 C21 121.6(3) . . ?
C20 C21 C22 120.2(3) . . ?

loop_
_geom_bond_atom_site_label_1
_geom_bond_atom_site_label_2
_geom_bond_distance
_geom_bond_site_symmetry_2
_geom_bond_publ_flag
S1 C17 1.752(3) . ?
S1 C18 1.735(3) . ?
N1 C23 1.394(3) . ?
N1 C17 1.296(3) . ?
C11 C10 1.488(3) . ?
C11 C16 1.386(4) . ?
C11 C12 1.381(4) . ?
C23 C18 1.388(4) . ?
C23 C22 1.376(4) . ?
C17 C10 1.468(4) . ?
C5 C9 1.480(4) . ?
C5 C6 1.393(4) . ?
C5 C4 1.378(4) . ?
C10 C9 1.341(4) . ?
C18 C19 1.398(4) . ?
C16 C15 1.383(4) . ?
C6 C1 1.391(4) . ?
C6 C7 1.497(4) . ?
C1 C2 1.364(5) . ?
C15 C14 1.350(5) . ?
F1 C14 1.360(3) . ?
C4 C3 1.380(5) . ?
C7 O1 1.215(4) . ?
C7 C8 1.480(5) . ?
C13 C12 1.388(4) . ?
C13 C14 1.358(5) . ?
C19 C20 1.356(5) . ?
C22 C21 1.393(5) . ?
C2 C3 1.394(6) . ?
C20 C21 1.389(6) . ?
